data_4300498
loop_
_publ_author_name
'Lee, Chi-Shen'
'Kuan-Chen, Wang'

_journal_name_full 'Inorganic Chemistry'
_journal_paper_doi 10.1021/ic051447h
_journal_year 2006
_chemical_formula_moiety AuPb8In17S34
_chemical_formula_sum 'Au In17 Pb8 S34'
_chemical_formula_weight 4896.47
_space_group_IT_number 11
_symmetry_cell_setting monoclinic
_symmetry_space_group_name_Hall '-P 2yb'
_symmetry_space_group_name_H-M 'P 1 21/m 1'
_cell_angle_alpha 90.00
_cell_angle_beta 94.347(4)
_cell_angle_gamma 90.00
_cell_formula_units_Z 1
_cell_length_a 12.701(3)
_cell_length_b 3.8794(9)
_cell_length_c 27.359(6)
_cell_measurement_temperature 298(2)
_cell_volume 1344.2(5)
_diffrn_ambient_temperature 298(2)
_exptl_crystal_density_diffrn 6.049
_cod_depositor_comments
;
The following automatic conversions were performed:
'_geom_bond_publ_flag' value 'Yes' changed to 'yes' according to
'/home/saulius/struct/CIF-dictionaries/cif_core.dic' dictionary named
'cif_core.dic' version 2.4.1 from 2010-06-29 (79
times).

'_geom_bond_publ_flag' value 'No' changed to 'no' according to
'/home/saulius/struct/CIF-dictionaries/cif_core.dic' dictionary named
'cif_core.dic' version 2.4.1 from 2010-06-29 (40 times).

Automatic conversion script
Id: cif_fix_enum 1527 2010-12-29 10:47:43Z saulius 
;
_cod_original_sg_symbol_H-M 'P 21/m'
_cod_database_code 4300498

loop_
_symmetry_equiv_pos_as_xyz
'x, y, z'
'-x, y+1/2, -z'
'-x, -y, -z'
'x, -y-1/2, z'

loop_
_atom_site_label
_atom_site_type_symbol
_atom_site_fract_x
_atom_site_fract_y
_atom_site_fract_z
_atom_site_U_iso_or_equiv
_atom_site_adp_type
_atom_site_occupancy
_atom_site_symmetry_multiplicity
_atom_site_calc_flag
_atom_site_refinement_flags
_atom_site_disorder_assembly
_atom_site_disorder_group
Pb1 Pb -0.52179(5) -1.2500 -0.36568(3) 0.02789(19) Uani 1 2 d S . .
Pb2 Pb 0.47872(5) -0.7500 0.13635(3) 0.02602(18) Uani 1 2 d S . .
Pb3 Pb 0.15088(5) -1.2500 -0.37279(2) 0.02396(18) Uani 1 2 d S . .
Pb4 Pb 0.14526(5) 0.2500 0.12339(2) 0.02059(17) Uani 1 2 d S . .
In5 In 0.37594(7) -0.2500 -0.00506(3) 0.0092(2) Uani 1 2 d S . .
In6 In -0.37521(7) -1.2500 -0.49646(3) 0.0092(2) Uani 1 2 d S . .
In7 In -0.12342(7) -1.7500 -0.48573(3) 0.0104(2) Uani 1 2 d S . .
In8 In 0.12452(7) 0.2500 -0.01772(4) 0.0112(2) Uani 1 2 d S . .
M9A Au -0.3167(2) -1.7500 -0.24298(5) 0.0280(3) Uiso 0.2086(15) 2 d SP . .
M9B In -0.3167(2) -1.7500 -0.24298(5) 0.0280(3) Uiso 0.626(4) 2 d SP . .
M9C Au -0.3556(10) -1.7500 -0.2458(3) 0.0280(3) Uiso 0.0414(15) 2 d SP . .
M9D In -0.3556(10) -1.7500 -0.2458(3) 0.0280(3) Uiso 0.124(4) 2 d SP . .
M10A In 0.00539(8) -0.7500 -0.25142(3) 0.0167(2) Uani 1 2 d S . .
M11A Au 0.3723(3) -0.7500 -0.25325(9) 0.0150(3) Uiso 0.0890(7) 2 d SP . .
M11B In 0.3723(3) -0.7500 -0.25325(9) 0.0150(3) Uiso 0.267(2) 2 d SP . .
M11C Au 0.32730(16) -0.7500 -0.25721(5) 0.0150(3) Uiso 0.1610(7) 2 d SP . .
M11D In 0.32730(16) -0.7500 -0.25721(5) 0.0150(3) Uiso 0.483(2) 2 d SP . .
In12 In -0.18561(7) -1.2500 -0.34097(3) 0.0108(2) Uani 1 2 d S . .
In13 In 0.18095(7) -0.2500 -0.16245(3) 0.0116(2) Uani 1 2 d S . .
S14 S -0.3273(3) -1.7500 -0.33359(13) 0.0146(7) Uani 1 2 d S . .
S15 S 0.3179(3) -0.7500 -0.34194(12) 0.0121(6) Uani 1 2 d S . .
S16 S -0.4863(5) -2.2500 -0.24844(15) 0.0431(14) Uani 1 2 d S . .
S17 S 0.0664(2) -1.7500 -0.45248(11) 0.0091(6) Uani 1 2 d S . .
S18 S 0.0358(3) -0.7500 -0.16003(12) 0.0119(6) Uani 1 2 d S . .
S19 S 0.3214(3) -0.7500 -0.16981(13) 0.0146(7) Uani 1 2 d S . .
S20 S -0.1610(3) -1.2500 -0.24379(14) 0.0211(8) Uani 1 2 d S . .
S21 S 0.2929(2) 0.2500 0.04244(12) 0.0090(6) Uani 1 2 d S . .
S22 S 0.5403(2) -0.2500 0.05536(11) 0.0084(6) Uani 1 2 d S . .
S23 S -0.2957(2) -1.7500 -0.54552(12) 0.0087(6) Uani 1 2 d S . .
S24 S -0.5417(2) -1.2500 -0.55472(12) 0.0091(6) Uani 1 2 d S . .
S25 S 0.2023(2) -0.2500 -0.06654(11) 0.0089(6) Uani 1 2 d S . .
S26 S -0.3167(3) -1.7500 -0.15430(12) 0.0127(6) Uani 1 2 d S . .
S27 S 0.0669(2) -0.2500 0.04630(11) 0.0091(6) Uani 1 2 d S . .
S28 S 0.1410(3) -0.2500 -0.25802(13) 0.0197(8) Uani 1 2 d S . .
S29 S -0.2026(2) -1.2500 -0.43681(11) 0.0081(6) Uani 1 2 d S . .
S30 S -0.0458(3) -0.7500 -0.34129(11) 0.0122(6) Uani 1 2 d S . .

loop_
_atom_site_aniso_label
_atom_site_aniso_U_11
_atom_site_aniso_U_22
_atom_site_aniso_U_33
_atom_site_aniso_U_23
_atom_site_aniso_U_13
_atom_site_aniso_U_12
Pb1 0.0272(4) 0.0182(3) 0.0397(4) 0.000 0.0119(3) 0.000
Pb2 0.0289(4) 0.0169(3) 0.0336(4) 0.000 0.0115(3) 0.000
Pb3 0.0310(4) 0.0187(3) 0.0227(3) 0.000 0.0049(2) 0.000
Pb4 0.0247(3) 0.0174(3) 0.0196(3) 0.000 0.0006(2) 0.000
In5 0.0064(4) 0.0095(4) 0.0118(4) 0.000 0.0012(3) 0.000
In6 0.0067(4) 0.0100(4) 0.0110(4) 0.000 0.0009(3) 0.000
In7 0.0064(4) 0.0121(5) 0.0126(5) 0.000 0.0000(3) 0.000
In8 0.0065(4) 0.0127(5) 0.0143(5) 0.000 -0.0002(3) 0.000
M10A 0.0248(6) 0.0177(5) 0.0065(5) 0.000 -0.0047(4) 0.000
In12 0.0143(4) 0.0110(4) 0.0072(4) 0.000 0.0013(3) 0.000
In13 0.0142(5) 0.0125(5) 0.0080(4) 0.000 0.0001(3) 0.000
S14 0.0160(16) 0.0138(16) 0.0135(16) 0.000 -0.0025(13) 0.000
S15 0.0146(15) 0.0136(16) 0.0080(14) 0.000 0.0001(12) 0.000
S16 0.093(5) 0.021(2) 0.017(2) 0.000 0.010(2) 0.000
S17 0.0077(13) 0.0131(15) 0.0068(14) 0.000 0.0013(11) 0.000
S18 0.0160(16) 0.0134(16) 0.0068(14) 0.000 0.0036(12) 0.000
S19 0.0141(15) 0.0150(16) 0.0143(16) 0.000 -0.0020(12) 0.000
S20 0.038(2) 0.0150(18) 0.0099(16) 0.000 0.0006(15) 0.000
S21 0.0092(14) 0.0090(14) 0.0092(14) 0.000 0.0035(11) 0.000
S22 0.0057(13) 0.0125(15) 0.0070(14) 0.000 0.0004(10) 0.000
S23 0.0077(13) 0.0093(14) 0.0091(14) 0.000 0.0018(11) 0.000
S24 0.0070(13) 0.0117(15) 0.0086(14) 0.000 0.0005(11) 0.000
S25 0.0076(13) 0.0150(15) 0.0040(13) 0.000 0.0001(10) 0.000
S26 0.0160(16) 0.0116(16) 0.0102(15) 0.000 -0.0001(12) 0.000
S27 0.0073(13) 0.0128(15) 0.0074(14) 0.000 0.0022(11) 0.000
S28 0.037(2) 0.0139(17) 0.0083(15) 0.000 0.0048(15) 0.000
S29 0.0077(13) 0.0133(15) 0.0032(13) 0.000 0.0004(10) 0.000
S30 0.0191(16) 0.0135(16) 0.0039(14) 0.000 0.0007(12) 0.000

loop_
_geom_bond_atom_site_label_1
_geom_bond_atom_site_label_2
_geom_bond_distance
_geom_bond_site_symmetry_2
_geom_bond_publ_flag
Pb1 S15 2.921(3) 1_445 yes
Pb1 S15 2.921(3) 1_455 yes
Pb1 S24 3.069(3) 3_424 yes
Pb1 S24 3.069(3) 3_434 yes
Pb2 S26 2.897(3) 3_525 yes
Pb2 S26 2.897(3) 3_535 yes
Pb2 S16 3.061(4) 3_525 yes
Pb2 S22 3.090(2) 1_545 yes
Pb2 S22 3.090(2) . yes
Pb3 S15 2.950(3) . yes
Pb3 S15 2.950(3) 1_545 yes
Pb3 S23 3.000(3) 3_524 yes
Pb3 S17 3.052(2) . yes
Pb3 S17 3.052(2) 1_565 yes
Pb4 S27 2.981(2) . yes
Pb4 S27 2.981(2) 1_565 yes
Pb4 S26 2.990(3) 3_545 yes
Pb4 S26 2.990(3) 3_535 yes
Pb4 S21 3.008(3) . yes
In5 S22 2.562(3) . yes
In5 S21 2.602(2) . yes
In5 S21 2.602(2) 1_545 yes
In5 S22 2.648(2) 3_645 yes
In5 S22 2.648(2) 3_655 yes
In5 S25 2.670(3) . yes
In6 S24 2.549(3) . yes
In6 S23 2.606(2) 1_565 yes
In6 S23 2.606(2) . yes
In6 S29 2.632(3) . yes
In6 S24 2.657(2) 3_434 yes
In6 S24 2.657(2) 3_424 yes
In7 S17 2.511(3) . yes
In7 S29 2.602(2) . yes
In7 S29 2.602(2) 1_545 yes
In7 S23 2.631(3) . yes
In7 S17 2.707(2) 3_514 yes
In7 S17 2.707(2) 3_524 yes
In8 S27 2.497(3) 3 yes
In8 S25 2.593(2) . yes
In8 S25 2.593(2) 1_565 yes
In8 S21 2.598(3) . yes
In8 S27 2.750(2) . yes
In8 S27 2.750(2) 1_565 yes
M9A S26 2.426(4) . yes
M9A S14 2.473(4) . yes
M9A S20 2.771(4) . yes
M9A S20 2.771(4) 1_545 yes
M9A S16 2.895(5) . yes
M9A S16 2.895(5) 1_565 yes
M9C S14 2.457(8) . yes
M9C S26 2.514(8) . yes
M9C S16 2.551(9) . yes
M9C S16 2.551(9) 1_565 yes
M10A S30 2.495(3) . yes
M10A S18 2.501(3) . yes
M10A S28 2.610(3) . yes
M10A S28 2.610(3) 1_545 yes
M10A S20 2.888(3) . yes
M10A S20 2.888(3) 1_565 yes
M11A M11C 0.573(2) . yes
M11A S19 2.419(4) . yes
M11A S15 2.472(4) . yes
M11A S16 2.640(5) 1_675 yes
M11A S16 2.640(5) 1_665 yes
M11C S15 2.312(4) . yes
M11C S19 2.398(4) . yes
In12 S29 2.615(3) . yes
In12 S30 2.630(2) . yes
In12 S30 2.630(2) 1_545 yes
In12 S20 2.653(4) . yes
In12 S14 2.664(3) . yes
In12 S14 2.664(3) 1_565 yes
In13 S25 2.618(3) . yes
In13 S28 2.625(4) . yes
In13 S19 2.653(3) 1_565 yes
In13 S19 2.653(3) . yes
In13 S18 2.681(2) . yes
In13 S18 2.681(2) 1_565 yes
S14 In12 2.664(3) 1_545 yes
S15 Pb1 2.921(3) 1_665 no
S15 Pb1 2.921(3) 1_655 no
S15 Pb3 2.950(3) 1_565 no
S16 M9D 2.551(9) 1_545 no
S16 M9C 2.551(9) 1_545 no
S16 M11B 2.640(5) 1_435 no
S16 M11A 2.640(5) 1_435 no
S16 M11B 2.640(5) 1_445 no
S16 M11A 2.640(5) 1_445 no
S16 M9B 2.895(5) 1_545 no
S16 M9A 2.895(5) 1_545 no
S17 In7 2.707(2) 3_514 no
S17 In7 2.707(2) 3_524 no
S17 Pb3 3.052(2) 1_545 no
S18 In13 2.681(2) 1_545 no
S19 In13 2.653(3) 1_545 no
S20 M9B 2.771(4) 1_565 no
S20 M9A 2.771(4) 1_565 no
S20 M10A 2.888(3) 1_545 no
S21 In5 2.602(2) 1_565 no
S22 In5 2.648(2) 3_645 no
S22 In5 2.648(2) 3_655 no
S22 Pb2 3.090(2) 1_565 no
S23 In6 2.606(2) 1_545 no
S23 Pb3 3.000(3) 3_524 no
S24 In6 2.657(2) 3_434 no
S24 In6 2.657(2) 3_424 no
S24 Pb1 3.069(3) 3_424 no
S24 Pb1 3.069(3) 3_434 no
S25 In8 2.593(2) 1_545 no
S26 Pb2 2.897(3) 3_525 no
S26 Pb2 2.897(3) 3_535 no
S26 Pb4 2.990(3) 3_545 no
S26 Pb4 2.990(3) 3_535 no
S27 In8 2.497(3) 3 no
S27 In8 2.750(2) 1_545 no
S27 Pb4 2.981(2) 1_545 no
S28 M10A 2.610(3) 1_565 no
S29 In7 2.602(2) 1_565 no
S30 In12 2.630(2) 1_565 no
